data_2019184
loop_
_publ_author_name
'Zamisa, Sizwe J.'
'Ndungu, Patrick'
'Omondi, Bernard'

_publ_section_title
;
 The double-stranded ladder-like structure of
 poly[[bis(\m~2~-acetato-\k^2^<i>O</i>:<i>O</i>')bis(acetato-\k<i>O</i>)bis(\m-4,4'-bipyridine-\k^2^<i>N</i>:<i>N</i>')dicopper(II)]
 4-nitrophenol disolvate tetrahydrate]
;
_journal_coeditor_code LG3119
_journal_issue 10
_journal_name_full 'Acta Crystallographica Section C'
_journal_page_first 1100
_journal_page_last 1103
_journal_paper_doi 10.1107/S0108270113023093
_journal_volume 69
_journal_year 2013
_chemical_formula_iupac '[Cu (C2 H3 O2)2 (C10 H8 N2)] , C6 H5 N O3 , 2H2 O'
_chemical_formula_moiety 'C14 H14 Cu N2 O4, C6 H5 N O3, 2(H2 O)'
_chemical_formula_sum 'C20 H23 Cu N3 O9'
_chemical_formula_weight 512.95
_chemical_name_systematic
;Poly[[bis(\m~2~-acetato-\k^2^<i>O</i>:<i>O</i>')bis(acetato-\k<i>O</i>)bis(\m-4,4'-bipyridine-\k^2^<i>N</i>:<i>N</i>')dicopper(II)]
4-nitrophenol disolvate tetrahydrate]
;
_space_group_IT_number 2
_symmetry_cell_setting triclinic
_symmetry_space_group_name_Hall '-P 1'
_symmetry_space_group_name_H-M 'P -1'
_atom_sites_solution_hydrogens geom
_atom_sites_solution_primary direct
_atom_sites_solution_secondary difmap
_audit_conform_dict_name cif_core.dic
_audit_conform_dict_version 2.4
_audit_creation_method 'WinGX routine CIF_UPDATE'
_cell_angle_alpha 85.020(4)
_cell_angle_beta 85.720(4)
_cell_angle_gamma 74.647(5)
_cell_formula_units_Z 2
_cell_length_a 8.5997(5)
_cell_length_b 11.1264(6)
_cell_length_c 11.6962(6)
_cell_measurement_reflns_used 7928
_cell_measurement_temperature 173(2)
_cell_measurement_theta_max 70.07
_cell_measurement_theta_min 3.8
_cell_volume 1073.57(10)
_computing_cell_refinement 'CrysAlis PRO (Agilent, 2012)'
_computing_data_collection 'CrysAlis PRO (Agilent, 2012)'
_computing_data_reduction 'CrysAlis PRO (Agilent, 2012)'
_computing_molecular_graphics 'DIAMOND (Brandenburg & Putz, 2005)'
_computing_publication_material 'WinGX (Farrugia, 2012)'
_computing_structure_refinement 'SHELXL97 (Sheldrick, 2008)'
_computing_structure_solution 'SHELXS97 (Sheldrick, 2008)'
_diffrn_ambient_temperature 173(2)
_diffrn_measured_fraction_theta_full 0.996
_diffrn_measured_fraction_theta_max 0.991
_diffrn_measurement_device_type 'Agilent SuperNova Dual diffractometer (Cu at zero) with Atlas detector'
_diffrn_measurement_method \w
_diffrn_radiation_monochromator graphite
_diffrn_radiation_type CuK\a
_diffrn_radiation_wavelength 1.54184
_diffrn_reflns_av_R_equivalents 0.0249
_diffrn_reflns_limit_h_max 10
_diffrn_reflns_limit_h_min -10
_diffrn_reflns_limit_k_max 13
_diffrn_reflns_limit_k_min -13
_diffrn_reflns_limit_l_max 14
_diffrn_reflns_limit_l_min -14
_diffrn_reflns_number 7928
_diffrn_reflns_theta_full 66.5
_diffrn_reflns_theta_max 70.07
_diffrn_reflns_theta_min 3.8
_diffrn_standards_decay_% 0
_diffrn_standards_interval_count 0
_diffrn_standards_interval_time 0
_diffrn_standards_number 0
_exptl_absorpt_coefficient_mu 1.963
_exptl_absorpt_correction_T_max 0.9256
_exptl_absorpt_correction_T_min 0.7706
_exptl_absorpt_correction_type analytical
_exptl_absorpt_process_details '(CrysAlis PRO; Agilent, 2012)'
_exptl_crystal_colour blue
_exptl_crystal_density_diffrn 1.587
_exptl_crystal_density_method 'not measured'
_exptl_crystal_description block
_exptl_crystal_F_000 530
_exptl_crystal_size_max 0.14
_exptl_crystal_size_mid 0.07
_exptl_crystal_size_min 0.04
_refine_diff_density_max 0.663
_refine_diff_density_min -0.556
_refine_ls_extinction_method none
_refine_ls_goodness_of_fit_ref 1.11
_refine_ls_hydrogen_treatment mixed
_refine_ls_matrix_type full
_refine_ls_number_parameters 317
_refine_ls_number_reflns 4060
_refine_ls_number_restraints 4
_refine_ls_restrained_S_all 1.11
_refine_ls_R_factor_all 0.0386
_refine_ls_R_factor_gt 0.0342
_refine_ls_shift/su_max 0.003
_refine_ls_shift/su_mean 0
_refine_ls_structure_factor_coef Fsqd
_refine_ls_weighting_details 'calc w = 1/[\s^2^(Fo^2^)+(0.0514P)^2^+0.3752P] where P=(Fo^2^+2Fc^2^)/3'
_refine_ls_weighting_scheme calc
_refine_ls_wR_factor_gt 0.0939
_refine_ls_wR_factor_ref 0.0989
_reflns_number_gt 3703
_reflns_number_total 4060
_reflns_threshold_expression I>2\s(I)
_cod_data_source_file lg3119.cif
_cod_data_source_block I
_cod_database_code 2019184

loop_
_symmetry_equiv_pos_as_xyz
'x, y, z'
'-x, -y, -z'

loop_
_atom_site_type_symbol
_atom_site_label
_atom_site_fract_x
_atom_site_fract_y
_atom_site_fract_z
_atom_site_U_iso_or_equiv
_atom_site_adp_type
_atom_site_calc_flag
_atom_site_refinement_flags
_atom_site_occupancy
_atom_site_symmetry_multiplicity
C C1 0.3290(2) 0.77888(18) 0.07033(17) 0.0145(4) Uani d . 1 1
H H1 0.2724 0.8378 0.0141 0.017 Uiso calc R 1 1
C C2 0.3252(2) 0.65569(18) 0.07011(17) 0.0139(4) Uani d . 1 1
H H2 0.2678 0.6311 0.0139 0.017 Uiso calc R 1 1
C C3 0.4058(2) 0.56697(18) 0.15264(16) 0.0123(4) Uani d . 1 1
C C4 0.4862(2) 0.60964(18) 0.23363(17) 0.0152(4) Uani d . 1 1
H H4 0.5406 0.5534 0.2925 0.018 Uiso calc R 1 1
C C5 0.4860(2) 0.73492(18) 0.22753(17) 0.0159(4) Uani d . 1 1
H H5 0.5423 0.7623 0.2827 0.019 Uiso calc R 1 1
C C6 0.4059(2) 0.43335(18) 0.15306(16) 0.0126(4) Uani d . 1 1
C C7 0.2971(2) 0.39649(18) 0.09054(17) 0.0143(4) Uani d . 1 1
H H7 0.2201 0.4573 0.0475 0.017 Uiso calc R 1 1
C C8 0.3011(2) 0.27117(18) 0.09106(17) 0.0154(4) Uani d . 1 1
H H8 0.2256 0.2479 0.048 0.019 Uiso calc R 1 1
C C9 0.5124(2) 0.21556(19) 0.21152(17) 0.0152(4) Uani d . 1 1
H H9 0.5874 0.1528 0.2543 0.018 Uiso calc R 1 1
C C10 0.5155(2) 0.33907(18) 0.21498(16) 0.0144(4) Uani d . 1 1
H H10 0.5918 0.3597 0.2592 0.017 Uiso calc R 1 1
C C11 0.1514(3) 0.04433(18) 0.28875(17) 0.0164(4) Uani d . 1 1
C C12 -0.0214(3) 0.0856(2) 0.3342(2) 0.0276(5) Uani d . 1 1
H H12A -0.0244 0.0995 0.416 0.041 Uiso calc R 1 1
H H12B -0.0764 0.0208 0.3242 0.041 Uiso calc R 1 1
H H12C -0.076 0.1635 0.2919 0.041 Uiso calc R 1 1
C C13 0.7420(2) -0.07518(17) 0.13950(17) 0.0139(4) Uani d . 1 1
C C14 0.9128(2) -0.1142(2) 0.08973(18) 0.0179(4) Uani d . 1 1
H H14A 0.9817 -0.077 0.1309 0.027 Uiso calc R 1 1
H H14B 0.9159 -0.0855 0.0082 0.027 Uiso calc R 1 1
H H14C 0.9521 -0.2054 0.0977 0.027 Uiso calc R 1 1
C C15 0.7709(3) 0.4181(2) 0.53230(18) 0.0198(4) Uani d . 1 1
C C16 0.8745(3) 0.3210(2) 0.59573(18) 0.0207(4) Uani d . 1 1
H H16 0.8775 0.2366 0.5857 0.025 Uiso calc R 1 1
C C17 0.9723(3) 0.3483(2) 0.67288(18) 0.0213(4) Uani d . 1 1
H H17 1.0435 0.283 0.7159 0.026 Uiso calc R 1 1
C C18 0.9651(3) 0.4723(2) 0.68673(19) 0.0206(4) Uani d . 1 1
C C19 0.8663(3) 0.5700(2) 0.62192(19) 0.0211(4) Uani d . 1 1
H H19 0.8661 0.6542 0.6305 0.025 Uiso calc R 1 1
C C20 0.7691(3) 0.5423(2) 0.54517(19) 0.0223(5) Uani d . 1 1
H H20 0.7004 0.6079 0.5008 0.027 Uiso calc R 1 1
N N1 0.4099(2) 0.81902(15) 0.14720(14) 0.0133(3) Uani d . 1 1
N N2 0.4076(2) 0.18126(15) 0.15010(14) 0.0130(3) Uani d . 1 1
N N3 1.0623(2) 0.50077(19) 0.77231(17) 0.0265(4) Uani d . 1 1
O O1 0.17622(16) 0.04564(12) 0.18014(12) 0.0140(3) Uani d . 1 1
O O2 0.2636(2) 0.01075(15) 0.35565(13) 0.0254(3) Uani d . 1 1
O O1W 0.3136(2) 0.15819(15) 0.52155(14) 0.0245(3) Uani d D 1 1
O O3 0.62988(16) -0.03629(12) 0.06744(12) 0.0132(3) Uani d . 1 1
O O2W 0.6227(2) 0.17469(16) 0.47748(14) 0.0259(4) Uani d D 1 1
O O4 0.71288(17) -0.08257(13) 0.24466(12) 0.0181(3) Uani d . 1 1
O O5 0.6718(2) 0.39693(15) 0.45734(13) 0.0248(3) Uani d . 1 1
H H5A 0.6524 0.3274 0.4754 0.037 Uiso calc R 1 1
O O6 1.0695(2) 0.60947(17) 0.77630(17) 0.0370(4) Uani d . 1 1
O O7 1.1316(2) 0.41520(18) 0.83938(16) 0.0375(4) Uani d . 1 1
Cu Cu1 0.40800(3) 0.00157(2) 0.13693(2) 0.01154(11) Uani d . 1 1
H H1A 0.305(4) 0.126(3) 0.5870(18) 0.040(9) Uiso d D 1 1
H H1B 0.293(4) 0.113(3) 0.477(2) 0.040(9) Uiso d D 1 1
H H2A 0.677(3) 0.121(2) 0.523(2) 0.031(8) Uiso d D 1 1
H H2B 0.528(2) 0.176(3) 0.493(3) 0.045(10) Uiso d D 1 1

loop_
_atom_site_aniso_label
_atom_site_aniso_U_11
_atom_site_aniso_U_22
_atom_site_aniso_U_33
_atom_site_aniso_U_12
_atom_site_aniso_U_13
_atom_site_aniso_U_23
C1 0.0164(9) 0.0122(9) 0.0153(9) -0.0040(8) -0.0013(7) -0.0015(7)
C2 0.0165(9) 0.0123(9) 0.0143(9) -0.0051(7) -0.0015(7) -0.0028(7)
C3 0.0131(9) 0.0092(9) 0.0148(9) -0.0027(7) 0.0018(7) -0.0042(7)
C4 0.0196(10) 0.0113(9) 0.0154(9) -0.0043(8) -0.0033(8) -0.0025(7)
C5 0.0196(10) 0.0138(9) 0.0165(9) -0.0070(8) -0.0026(8) -0.0040(7)
C6 0.0150(9) 0.0120(9) 0.0111(9) -0.0038(7) 0.0017(7) -0.0037(7)
C7 0.0177(9) 0.0091(9) 0.0165(10) -0.0027(7) -0.0039(7) -0.0025(7)
C8 0.0159(9) 0.0120(9) 0.0197(10) -0.0039(8) -0.0042(8) -0.0041(8)
C9 0.0180(10) 0.0140(9) 0.0137(9) -0.0036(8) -0.0023(7) -0.0029(7)
C10 0.0188(10) 0.0136(9) 0.0129(9) -0.0063(8) -0.0037(7) -0.0035(7)
C11 0.0225(10) 0.0111(9) 0.0179(10) -0.0072(8) 0.0005(8) -0.0057(7)
C12 0.0262(12) 0.0326(13) 0.0267(12) -0.0112(10) 0.0072(9) -0.0127(10)
C13 0.0187(10) 0.0083(8) 0.0164(10) -0.0060(7) -0.0026(7) -0.0019(7)
C14 0.0173(10) 0.0210(10) 0.0167(10) -0.0067(8) -0.0030(8) -0.0016(8)
C15 0.0223(10) 0.0196(10) 0.0160(10) -0.0031(8) 0.0016(8) -0.0024(8)
C16 0.0267(11) 0.0169(10) 0.0173(10) -0.0039(9) 0.0010(8) -0.0021(8)
C17 0.0213(10) 0.0217(11) 0.0181(10) -0.0014(9) 0.0000(8) 0.0005(8)
C18 0.0181(10) 0.0246(11) 0.0186(10) -0.0052(9) 0.0018(8) -0.0028(8)
C19 0.0234(11) 0.0176(10) 0.0215(10) -0.0049(9) 0.0050(8) -0.0033(8)
C20 0.0247(11) 0.0197(11) 0.0192(11) -0.0008(9) 0.0001(8) 0.0007(8)
N1 0.0151(8) 0.0113(8) 0.0148(8) -0.0051(6) 0.0000(6) -0.0031(6)
N2 0.0158(8) 0.0110(8) 0.0137(8) -0.0049(6) -0.0003(6) -0.0047(6)
N3 0.0204(9) 0.0317(11) 0.0282(10) -0.0073(8) 0.0012(8) -0.0075(9)
O1 0.0156(7) 0.0130(7) 0.0142(7) -0.0043(5) -0.0004(5) -0.0039(5)
O2 0.0287(8) 0.0294(8) 0.0194(8) -0.0079(7) -0.0068(6) -0.0023(6)
O1W 0.0372(9) 0.0208(8) 0.0175(8) -0.0102(7) -0.0031(7) -0.0023(6)
O3 0.0147(7) 0.0109(6) 0.0150(7) -0.0037(5) -0.0028(5) -0.0034(5)
O2W 0.0290(9) 0.0247(8) 0.0248(8) -0.0075(7) -0.0068(7) 0.0004(7)
O4 0.0228(8) 0.0178(7) 0.0149(7) -0.0066(6) -0.0021(6) -0.0023(6)
O5 0.0316(9) 0.0209(8) 0.0214(8) -0.0042(7) -0.0079(7) -0.0007(6)
O6 0.0383(10) 0.0331(10) 0.0459(11) -0.0172(8) -0.0060(8) -0.0085(8)
O7 0.0403(10) 0.0390(10) 0.0347(10) -0.0092(8) -0.0172(8) -0.0010(8)
Cu1 0.01398(17) 0.00704(16) 0.01482(17) -0.00394(11) -0.00093(11) -0.00354(11)

loop_
_atom_type_symbol
_atom_type_description
_atom_type_scat_dispersion_real
_atom_type_scat_dispersion_imag
_atom_type_scat_source
C C 0.0181 0.0091 'International Tables Vol C Tables 4.2.6.8 and 6.1.1.4'
H H 0 0 'International Tables Vol C Tables 4.2.6.8 and 6.1.1.4'
N N 0.0311 0.018 'International Tables Vol C Tables 4.2.6.8 and 6.1.1.4'
O O 0.0492 0.0322 'International Tables Vol C Tables 4.2.6.8 and 6.1.1.4'
Cu Cu -1.9646 0.5888 'International Tables Vol C Tables 4.2.6.8 and 6.1.1.4'

loop_
_geom_angle_atom_site_label_1
_geom_angle_atom_site_label_2
_geom_angle_atom_site_label_3
_geom_angle_site_symmetry_1
_geom_angle_site_symmetry_3
_geom_angle
_geom_angle_publ_flag
N1 C1 C2 . . 122.60(18) ?
N1 C1 H1 . . 118.7 ?
C2 C1 H1 . . 118.7 ?
C1 C2 C3 . . 120.06(18) ?
C1 C2 H2 . . 120 ?
C3 C2 H2 . . 120 ?
C4 C3 C2 . . 117.05(18) ?
C4 C3 C6 . . 121.84(18) ?
C2 C3 C6 . . 121.11(17) ?
C5 C4 C3 . . 119.52(18) ?
C5 C4 H4 . . 120.2 ?
C3 C4 H4 . . 120.2 ?
N1 C5 C4 . . 122.97(18) ?
N1 C5 H5 . . 118.5 ?
C4 C5 H5 . . 118.5 ?
C7 C6 C10 . . 117.03(17) ?
C7 C6 C3 . . 121.09(18) ?
C10 C6 C3 . . 121.87(17) ?
C8 C7 C6 . . 119.99(18) ?
C8 C7 H7 . . 120 ?
C6 C7 H7 . . 120 ?
N2 C8 C7 . . 122.52(18) ?
N2 C8 H8 . . 118.7 ?
C7 C8 H8 . . 118.7 ?
N2 C9 C10 . . 122.50(18) ?
N2 C9 H9 . . 118.7 ?
C10 C9 H9 . . 118.7 ?
C9 C10 C6 . . 119.83(18) ?
C9 C10 H10 . . 120.1 ?
C6 C10 H10 . . 120.1 ?
O2 C11 O1 1 . 122.32(19) y
O2 C11 O1 . . 122.32(19) ?
O2 C11 C12 1 . 120.78(19) ?
O2 C11 C12 . . 120.78(19) ?
O1 C11 C12 . . 116.90(18) ?
C11 C12 H12A . . 109.5 ?
C11 C12 H12B . . 109.5 ?
H12A C12 H12B . . 109.5 ?
C11 C12 H12C . . 109.5 ?
H12A C12 H12C . . 109.5 ?
H12B C12 H12C . . 109.5 ?
O4 C13 O3 . . 122.55(18) y
O4 C13 C14 . . 120.64(17) ?
O3 C13 C14 . . 116.80(17) ?
C13 C14 H14A . . 109.5 ?
C13 C14 H14B . . 109.5 ?
H14A C14 H14B . . 109.5 ?
C13 C14 H14C . . 109.5 ?
H14A C14 H14C . . 109.5 ?
H14B C14 H14C . . 109.5 ?
O5 C15 C20 . . 117.64(19) ?
O5 C15 C16 . . 122.3(2) ?
C20 C15 C16 . . 120.0(2) ?
C17 C16 C15 . . 119.9(2) ?
C17 C16 H16 . . 120.1 ?
C15 C16 H16 . . 120.1 ?
C16 C17 C18 . . 119.1(2) ?
C16 C17 H17 . . 120.4 ?
C18 C17 H17 . . 120.4 ?
C17 C18 C19 . . 121.8(2) ?
C17 C18 N3 . . 118.9(2) ?
C19 C18 N3 . . 119.2(2) ?
C20 C19 C18 . . 118.7(2) ?
C20 C19 H19 . . 120.6 ?
C18 C19 H19 . . 120.6 ?
C19 C20 C15 . . 120.3(2) ?
C19 C20 H20 . . 119.8 ?
C15 C20 H20 . . 119.8 ?
C5 N1 C1 . . 117.76(16) ?
C5 N1 Cu1 . 1_565 123.59(13) ?
C1 N1 Cu1 . 1_565 118.64(13) ?
C9 N2 C8 . . 118.13(16) ?
C9 N2 Cu1 . . 123.33(14) ?
C8 N2 Cu1 . . 118.49(13) ?
O7 N3 O6 . . 122.6(2) ?
O7 N3 C18 . . 118.40(19) ?
O6 N3 C18 . . 118.9(2) ?
C11 O1 Cu1 . . 111.08(12) ?
H1A O1W H1B . . 107(3) ?
C13 O3 Cu1 . . 114.96(12) ?
C13 O3 Cu1 . 2_655 141.22(12) ?
Cu1 O3 Cu1 . 2_655 103.70(6) ?
H2A O2W H2B . . 107(3) ?
C15 O5 H5A . . 109.5 ?
O1 Cu1 O3 . . 170.61(6) y
O1 Cu1 N2 . . 88.84(6) y
O3 Cu1 N2 . . 91.26(6) y
O1 Cu1 N1 . 1_545 89.94(6) y
O3 Cu1 N1 . 1_545 91.20(6) y
N2 Cu1 N1 . 1_545 172.21(7) y
O1 Cu1 O3 . 2_655 94.31(5) y
O3 Cu1 O3 . 2_655 76.30(6) y
N2 Cu1 O3 . 2_655 92.12(6) y
N1 Cu1 O3 1_545 2_655 95.64(6) y

loop_
_geom_bond_atom_site_label_1
_geom_bond_atom_site_label_2
_geom_bond_site_symmetry_2
_geom_bond_distance
_geom_bond_publ_flag
C1 N1 . 1.349(3) ?
C1 C2 . 1.380(3) ?
C1 H1 . 0.95 ?
C2 C3 . 1.400(3) ?
C2 H2 . 0.95 ?
C3 C4 . 1.396(3) ?
C3 C6 . 1.486(3) ?
C4 C5 . 1.389(3) ?
C4 H4 . 0.95 ?
C5 N1 . 1.342(3) ?
C5 H5 . 0.95 ?
C6 C7 . 1.391(3) ?
C6 C10 . 1.400(3) ?
C7 C8 . 1.385(3) ?
C7 H7 . 0.95 ?
C8 N2 . 1.344(3) ?
C8 H8 . 0.95 ?
C9 N2 . 1.342(2) ?
C9 C10 . 1.386(3) ?
C9 H9 . 0.95 ?
C10 H10 . 0.95 ?
C11 O2 1 1.246(3) y
C11 O2 . 1.246(3) ?
C11 O1 . 1.272(2) y
C11 C12 . 1.505(3) ?
C12 H12A . 0.98 ?
C12 H12B . 0.98 ?
C12 H12C . 0.98 ?
C13 O4 . 1.237(2) y
C13 O3 . 1.290(2) y
C13 C14 . 1.504(3) ?
C14 H14A . 0.98 ?
C14 H14B . 0.98 ?
C14 H14C . 0.98 ?
C15 O5 . 1.343(3) ?
C15 C20 . 1.399(3) ?
C15 C16 . 1.400(3) ?
C16 C17 . 1.382(3) ?
C16 H16 . 0.95 ?
C17 C18 . 1.387(3) ?
C17 H17 . 0.95 ?
C18 C19 . 1.394(3) ?
C18 N3 . 1.457(3) ?
C19 C20 . 1.377(3) ?
C19 H19 . 0.95 ?
C20 H20 . 0.95 ?
Cu1 N1 1_545 2.0200(16) y
Cu1 N2 . 2.0177(16) y
N3 O7 . 1.232(3) ?
N3 O6 . 1.232(3) ?
Cu1 O1 . 1.9607(14) y
O1W H1A . 0.823(18) ?
O1W H1B . 0.814(18) ?
Cu1 O3 . 1.9701(14) y
Cu1 O3 2_655 2.4204(14) y
O2W H2A . 0.829(17) ?
O2W H2B . 0.815(18) ?
O5 H5A . 0.84 ?
Cu1 N1 1_545 2.0200(16) ?
Cu1 O3 2_655 2.4204(14) ?

loop_
_geom_hbond_atom_site_label_D
_geom_hbond_atom_site_label_H
_geom_hbond_atom_site_label_A
_geom_hbond_site_symmetry_A
_geom_hbond_distance_DH
_geom_hbond_distance_HA
_geom_hbond_distance_DA
_geom_hbond_angle_DHA
O1W H1A O4 2_656 0.823(18) 1.991(19) 2.801(2) 168(3)
O1W H1B O2 1 0.814(18) 1.965(18) 2.774(2) 173(3)
O2W H2A O2 2_656 0.829(17) 1.948(19) 2.746(2) 161(3)
O2W H2B O1W 1 0.815(18) 1.909(19) 2.721(2) 173(3)
O5 H5A O2W 1 0.84 1.78 2.605(2) 166
C4 H4 O5 1 0.95 2.59 3.542(3) 176
C10 H10 O5 1 0.95 2.56 3.406(2) 148
C14 H14A O1 1_655 0.98 2.55 3.497(2) 164

loop_
_geom_torsion_atom_site_label_1
_geom_torsion_atom_site_label_2
_geom_torsion_atom_site_label_3
_geom_torsion_atom_site_label_4
_geom_torsion_site_symmetry_1
_geom_torsion_site_symmetry_4
_geom_torsion
_geom_torsion_publ_flag
N1 C1 C2 C3 . . 0.8(3) ?
C1 C2 C3 C4 . . 0.8(3) ?
C1 C2 C3 C6 . . -178.97(18) ?
C2 C3 C4 C5 . . -1.4(3) ?
C6 C3 C4 C5 . . 178.28(18) ?
C3 C4 C5 N1 . . 0.7(3) ?
C4 C3 C6 C7 . . 164.99(19) ?
C2 C3 C6 C7 . . -15.3(3) ?
C4 C3 C6 C10 . . -15.6(3) ?
C2 C3 C6 C10 . . 164.08(19) ?
C10 C6 C7 C8 . . -0.3(3) ?
C3 C6 C7 C8 . . 179.10(18) ?
C6 C7 C8 N2 . . -0.2(3) ?
N2 C9 C10 C6 . . 0.2(3) ?
C7 C6 C10 C9 . . 0.3(3) ?
C3 C6 C10 C9 . . -179.11(18) ?
O5 C15 C16 C17 . . -179.1(2) ?
C20 C15 C16 C17 . . 1.4(3) ?
C15 C16 C17 C18 . . 0.5(3) ?
C16 C17 C18 C19 . . -2.4(3) ?
C16 C17 C18 N3 . . 176.92(19) ?
C17 C18 C19 C20 . . 2.4(3) ?
N3 C18 C19 C20 . . -176.9(2) ?
C18 C19 C20 C15 . . -0.5(3) ?
O5 C15 C20 C19 . . 179.1(2) ?
C16 C15 C20 C19 . . -1.4(3) ?
C4 C5 N1 C1 . . 0.8(3) ?
C4 C5 N1 Cu1 . 1_565 179.94(15) ?
C2 C1 N1 C5 . . -1.5(3) ?
C2 C1 N1 Cu1 . 1_565 179.28(15) ?
C10 C9 N2 C8 . . -0.7(3) ?
C10 C9 N2 Cu1 . . 176.73(15) ?
C7 C8 N2 C9 . . 0.7(3) ?
C7 C8 N2 Cu1 . . -176.86(15) ?
C17 C18 N3 O7 . . -9.1(3) ?
C19 C18 N3 O7 . . 170.3(2) ?
C17 C18 N3 O6 . . 172.3(2) ?
C19 C18 N3 O6 . . -8.3(3) ?
O2 C11 O1 Cu1 1 . -4.3(2) ?
O2 C11 O1 Cu1 . . -4.3(2) ?
C12 C11 O1 Cu1 . . 175.63(14) ?
O1 C11 O2 O2 . 1 0.00(11) ?
C12 C11 O2 O2 . 1 0.00(8) ?
O4 C13 O3 Cu1 . . -3.3(2) ?
C14 C13 O3 Cu1 . . 175.67(12) ?
O4 C13 O3 Cu1 . 2_655 -178.39(12) ?
C14 C13 O3 Cu1 . 2_655 0.5(3) ?
C11 O1 Cu1 N2 . . -83.93(13) y
C11 O1 Cu1 N1 . 1_545 88.38(13) y
C11 O1 Cu1 O3 . 2_655 -175.97(12) ?
C13 O3 Cu1 N2 . . 91.26(13) y
Cu1 O3 Cu1 N2 2_655 . -91.87(6) ?
C13 O3 Cu1 N1 . 1_545 -81.35(13) ?
Cu1 O3 Cu1 N1 2_655 1_545 95.52(6) y
C13 O3 Cu1 O3 . 2_655 -176.87(15) ?
Cu1 O3 Cu1 O3 2_655 2_655 0 ?
C9 N2 Cu1 O1 . . 129.09(16) ?
C8 N2 Cu1 O1 . . -53.47(15) ?
C9 N2 Cu1 O3 . . -60.30(16) ?
C8 N2 Cu1 O3 . . 117.14(15) ?
C9 N2 Cu1 O3 . 2_655 -136.64(16) ?
C8 N2 Cu1 O3 . 2_655 40.81(15) ?
